data_4331967
loop_
_publ_author_name
'Alberola, Antonio'
'Collis, Rebecca J.'
'Humphrey, Simon M.'
'Less, Robert J.'
'Rawson, Jeremy M.'

_publ_section_title
;
 Spin Transitions in a Dithiazolyl Radical:&#x00A0; Preparation, Crystal
 Structures, and Magnetic Properties of 3-Cyanobenzo-1,3,2-dithiazolyl,
 C7H3S2N2&#x2022;
;
_journal_issue 5
_journal_name_full 'Inorganic Chemistry'
_journal_page_first 1903
_journal_page_last 1905
_journal_paper_doi 10.1021/ic051935p
_journal_volume 45
_journal_year 2006
_chemical_formula_moiety 'C7 H3 N2 S2'
_chemical_formula_sum 'C7 H3 N2 S2'
_chemical_formula_weight 179.23
_chemical_name_systematic
; 
 ? 
;
_space_group_IT_number 14
_symmetry_cell_setting monoclinic
_symmetry_space_group_name_Hall '-P 2ybc'
_symmetry_space_group_name_H-M 'P 1 21/c 1'
_atom_sites_solution_hydrogens geom
_atom_sites_solution_primary direct
_atom_sites_solution_secondary difmap
_audit_creation_method SHELXL-97
_cell_angle_alpha 90.00
_cell_angle_beta 94.135(4)
_cell_angle_gamma 90.00
_cell_formula_units_Z 4
_cell_length_a 3.6651(4)
_cell_length_b 14.3329(13)
_cell_length_c 14.0592(18)
_cell_measurement_reflns_used 7488
_cell_measurement_temperature 300(2)
_cell_measurement_theta_max 24.11
_cell_measurement_theta_min 1.02
_cell_volume 736.63(14)
_computing_cell_refinement 'HKL Scalepack (Otwinowski & Minor 1997)'
_computing_data_collection 'Collect (Nonius B.V. 1998)'
_computing_data_reduction
;
 HKL Denzo and Scalepack (Otwinowski & Minor 1997)
;
_computing_publication_material 'SHELXL-97 (Sheldrick 1997)'
_computing_structure_refinement 'SHELXL-97 (Sheldrick 1997)'
_computing_structure_solution 'SIR-92 (Altomare et al. 1994)'
_diffrn_ambient_temperature 300(2)
_diffrn_measured_fraction_theta_full 0.993
_diffrn_measured_fraction_theta_max 0.993
_diffrn_measurement_device_type 'Nonius Kappa CCD'
_diffrn_measurement_method 'Thin slice \w and \f scans'
_diffrn_radiation_source 'fine-focus sealed tube'
_diffrn_radiation_type MoK\a
_diffrn_radiation_wavelength 0.71073
_diffrn_reflns_av_R_equivalents 0.0667
_diffrn_reflns_av_sigmaI/netI 0.0556
_diffrn_reflns_limit_h_max 3
_diffrn_reflns_limit_h_min -3
_diffrn_reflns_limit_k_max 15
_diffrn_reflns_limit_k_min -15
_diffrn_reflns_limit_l_max 15
_diffrn_reflns_limit_l_min -15
_diffrn_reflns_number 3605
_diffrn_reflns_theta_full 22.47
_diffrn_reflns_theta_max 22.47
_diffrn_reflns_theta_min 4.07
_exptl_absorpt_coefficient_mu 0.644
_exptl_absorpt_correction_T_max 0.996
_exptl_absorpt_correction_T_min 0.877
_exptl_absorpt_correction_type multi-scan
_exptl_absorpt_process_details
;
multi-scan from symmetry-related measurements 
 Sortav (Blessing 1995)
;
_exptl_crystal_colour 'deep red'
_exptl_crystal_density_diffrn 1.616
_exptl_crystal_density_method 'not measured'
_exptl_crystal_description rod
_exptl_crystal_F_000 364
_exptl_crystal_size_max 0.32
_exptl_crystal_size_mid 0.04
_exptl_crystal_size_min 0.01
_refine_diff_density_max 0.231
_refine_diff_density_min -0.346
_refine_diff_density_rms 0.058
_refine_ls_extinction_method none
_refine_ls_goodness_of_fit_ref 1.144
_refine_ls_hydrogen_treatment mixed
_refine_ls_matrix_type full
_refine_ls_number_parameters 112
_refine_ls_number_reflns 946
_refine_ls_number_restraints 0
_refine_ls_restrained_S_all 1.144
_refine_ls_R_factor_all 0.0907
_refine_ls_R_factor_gt 0.0617
_refine_ls_shift/su_max 0.001
_refine_ls_shift/su_mean 0.000
_refine_ls_structure_factor_coef Fsqd
_refine_ls_weighting_details 'calc w=1/[\s^2^(Fo^2^)+(0.0274P)^2^+1.4191P] where P=(Fo^2^+2Fc^2^)/3'
_refine_ls_weighting_scheme calc
_refine_ls_wR_factor_gt 0.1255
_refine_ls_wR_factor_ref 0.1356
_reflns_number_gt 696
_reflns_number_total 946
_reflns_threshold_expression >2sigma(I)
_cod_data_source_file ic051935psup1.cif
_cod_data_source_block jr0512
_cod_original_sg_symbol_H-M P2(1)/c
_cod_database_code 4331967

loop_
_symmetry_equiv_pos_as_xyz
'x, y, z'
'-x, y+1/2, -z+1/2'
'-x, -y, -z'
'x, -y-1/2, z-1/2'

loop_
_atom_site_label
_atom_site_type_symbol
_atom_site_fract_x
_atom_site_fract_y
_atom_site_fract_z
_atom_site_U_iso_or_equiv
_atom_site_adp_type
_atom_site_occupancy
_atom_site_symmetry_multiplicity
_atom_site_calc_flag
S1 S -0.2835(6) 0.42009(11) 0.29062(15) 0.0859(8) Uani 1 1 d
S2 S -0.0353(5) 0.35954(12) 0.47187(13) 0.0788(7) Uani 1 1 d
N1 N -0.1526(17) 0.4494(3) 0.4001(4) 0.090(2) Uani 1 1 d
N2 N 0.1903(17) 0.1180(4) 0.5716(5) 0.0810(17) Uani 1 1 d
C1 C -0.2385(15) 0.2993(4) 0.2987(5) 0.0560(16) Uani 1 1 d
C2 C -0.1106(14) 0.2699(4) 0.3896(4) 0.0508(15) Uani 1 1 d
C3 C -0.0539(14) 0.1738(4) 0.4066(4) 0.0493(14) Uani 1 1 d
C4 C -0.1378(16) 0.1118(5) 0.3323(5) 0.0520(16) Uani 1 1 d
H4 H -0.081(12) 0.059(4) 0.348(3) 0.038(16) Uiso 1 1 d
C5 C -0.2617(15) 0.1429(4) 0.2429(4) 0.0526(15) Uani 1 1 d
H5 H -0.320(13) 0.100(4) 0.193(4) 0.046(15) Uiso 1 1 d
C6 C -0.3125(15) 0.2362(4) 0.2256(5) 0.0532(15) Uani 1 1 d
H6 H -0.417(11) 0.257(3) 0.168(3) 0.022(12) Uiso 1 1 d
C7 C 0.0796(17) 0.1420(4) 0.4988(5) 0.0584(16) Uani 1 1 d

loop_
_atom_site_aniso_label
_atom_site_aniso_U_11
_atom_site_aniso_U_22
_atom_site_aniso_U_33
_atom_site_aniso_U_23
_atom_site_aniso_U_13
_atom_site_aniso_U_12
S1 0.1238(16) 0.0371(10) 0.1024(16) 0.0091(9) 0.0481(12) 0.0089(9)
S2 0.1079(14) 0.0522(11) 0.0801(13) -0.0223(9) 0.0334(10) -0.0184(9)
N1 0.135(5) 0.037(3) 0.105(5) -0.009(3) 0.055(4) -0.006(3)
N2 0.102(4) 0.072(4) 0.068(4) 0.005(3) -0.002(3) -0.004(3)
C1 0.058(4) 0.035(3) 0.077(5) 0.007(3) 0.026(3) 0.004(3)
C2 0.054(4) 0.040(3) 0.061(4) -0.006(3) 0.020(3) -0.008(2)
C3 0.053(3) 0.043(4) 0.052(4) -0.004(3) 0.007(3) -0.002(3)
C4 0.056(4) 0.035(4) 0.065(5) 0.001(3) 0.004(3) 0.001(3)
C5 0.057(4) 0.045(4) 0.055(4) -0.007(3) 0.001(3) -0.009(3)
C6 0.054(4) 0.048(4) 0.058(4) 0.007(3) 0.003(3) -0.002(3)
C7 0.072(4) 0.049(4) 0.055(4) 0.003(3) 0.009(3) -0.001(3)

loop_
_atom_type_symbol
_atom_type_description
_atom_type_scat_dispersion_real
_atom_type_scat_dispersion_imag
_atom_type_scat_source
C C 0.0033 0.0016 'International Tables Vol C Tables 4.2.6.8 and 6.1.1.4'
H H 0.0000 0.0000 'International Tables Vol C Tables 4.2.6.8 and 6.1.1.4'
N N 0.0061 0.0033 'International Tables Vol C Tables 4.2.6.8 and 6.1.1.4'
S S 0.1246 0.1234 'International Tables Vol C Tables 4.2.6.8 and 6.1.1.4'

loop_
_geom_angle_atom_site_label_1
_geom_angle_atom_site_label_2
_geom_angle_atom_site_label_3
_geom_angle
N1 S1 C1 100.0(3)
N1 S2 C2 98.4(3)
S1 N1 S2 114.5(3)
C6 C1 C2 121.3(5)
C6 C1 S1 126.1(5)
C2 C1 S1 112.6(5)
C1 C2 C3 119.1(5)
C1 C2 S2 114.4(4)
C3 C2 S2 126.5(5)
C4 C3 C2 118.4(6)
C4 C3 C7 121.5(5)
C2 C3 C7 120.1(5)
C5 C4 C3 121.3(6)
C5 C4 H4 127(3)
C3 C4 H4 111(3)
C6 C5 C4 120.6(6)
C6 C5 H5 119(3)
C4 C5 H5 121(3)
C5 C6 C1 119.3(6)
C5 C6 H6 121(3)
C1 C6 H6 119(3)
N2 C7 C3 178.8(7)

loop_
_geom_bond_atom_site_label_1
_geom_bond_atom_site_label_2
_geom_bond_distance
S1 N1 1.634(6)
S1 C1 1.742(6)
S2 N1 1.673(6)
S2 C2 1.737(5)
N2 C7 1.127(7)
C1 C6 1.382(8)
C1 C2 1.394(8)
C2 C3 1.411(7)
C3 C4 1.388(8)
C3 C7 1.427(9)
C4 C5 1.380(8)
C4 H4 0.82(5)
C5 C6 1.370(8)
C5 H5 0.95(5)
C6 H6 0.92(4)
